data_7150977
loop_
_publ_author_name
'Christie, Victoria B.'
'Barnard, Jonathan H.'
'Batsanov, Andrei S.'
'Bridgens, Caroline E.'
'Cartmell, Emily B.'
'Collings, Jonathan C.'
'Maltman, Daniel J.'
'Redfern, Christopher P. F.'
'Marder, Todd B.'
'Przyborski, Stefan'
'Whiting, Andrew'

_publ_section_title
;
 Synthesis and evaluation of synthetic retinoid derivatives as inducers
 of stem cell differentiation
;
_journal_issue 19
_journal_name_full 'Organic &amp; Biomolecular Chemistry'
_journal_page_first 3497
_journal_page_last 3507
_journal_paper_doi 10.1039/b808574a
_journal_volume 6
_journal_year 2008
_chemical_formula_moiety 'C19 H28 Si'
_chemical_formula_sum 'C19 H28 Si'
_chemical_formula_weight 284.50
_chemical_melting_point 325
_chemical_name_systematic
; 6-trimethylsilylethynyl-1,1,4,4-tetramethyl-1,2,3,4-
tetrahydronaphthalene
;
_space_group_IT_number 19
_symmetry_cell_setting orthorhombic
_symmetry_space_group_name_Hall 'P 2ac 2ab'
_symmetry_space_group_name_H-M 'P 21 21 21'
_atom_sites_solution_hydrogens difmap
_atom_sites_solution_primary direct
_atom_sites_solution_secondary difmap
_audit_creation_method SHELXL-97
_cell_angle_alpha 90.00
_cell_angle_beta 90.00
_cell_angle_gamma 90.00
_cell_formula_units_Z 4
_cell_length_a 6.0434(7)
_cell_length_b 13.3512(15)
_cell_length_c 22.597(2)
_cell_measurement_reflns_used 7139
_cell_measurement_temperature 120(2)
_cell_measurement_theta_max 29.02
_cell_measurement_theta_min 2.36
_cell_volume 1823.3(3)
_computing_cell_refinement 'SAINT version 6.45A (Bruker, 2003)'
_computing_data_collection 'SMART version 5.049 (Bruker, 1998)'
_computing_data_reduction 'SAINT version 6.45A (Bruker, 2003)'
_computing_molecular_graphics 'SHELXTL version 6.14 (Bruker, 2003)'
_computing_publication_material 'SHELXTL version 6.14 (Bruker, 2003)'
_computing_structure_refinement 'SHELXTL version 6.14 (Bruker, 2003)'
_computing_structure_solution 'SHELXTL version 6.14 (Bruker, 2003)'
_diffrn_ambient_temperature 120(2)
_diffrn_detector_area_resol_mean 8
_diffrn_measured_fraction_theta_full 0.998
_diffrn_measured_fraction_theta_max 0.998
_diffrn_measurement_device_type 'Siemens SMART 1K CCD area detector'
_diffrn_measurement_method '\w scans'
_diffrn_radiation_monochromator graphite
_diffrn_radiation_source 'fine-focus sealed tube'
_diffrn_radiation_type MoK\a
_diffrn_radiation_wavelength 0.71073
_diffrn_reflns_av_R_equivalents 0.0309
_diffrn_reflns_av_sigmaI/netI 0.0258
_diffrn_reflns_limit_h_max 8
_diffrn_reflns_limit_h_min -8
_diffrn_reflns_limit_k_max 16
_diffrn_reflns_limit_k_min -18
_diffrn_reflns_limit_l_max 30
_diffrn_reflns_limit_l_min -30
_diffrn_reflns_number 21097
_diffrn_reflns_theta_full 29.01
_diffrn_reflns_theta_max 29.01
_diffrn_reflns_theta_min 1.77
_diffrn_standards_number 0
_exptl_absorpt_coefficient_mu 0.120
_exptl_absorpt_correction_type none
_exptl_crystal_colour colourless
_exptl_crystal_density_diffrn 1.036
_exptl_crystal_density_method 'not measured'
_exptl_crystal_description lump
_exptl_crystal_F_000 624
_exptl_crystal_size_max 0.45
_exptl_crystal_size_mid 0.30
_exptl_crystal_size_min 0.25
_refine_diff_density_max 0.294
_refine_diff_density_min -0.179
_refine_diff_density_rms 0.035
_refine_ls_abs_structure_details 'Flack H D (1983), Acta Cryst. A39, 876-881'
_refine_ls_abs_structure_Flack 0.10(9)
_refine_ls_extinction_method none
_refine_ls_goodness_of_fit_ref 1.071
_refine_ls_hydrogen_treatment refall
_refine_ls_matrix_type full
_refine_ls_number_parameters 293
_refine_ls_number_reflns 4839
_refine_ls_number_restraints 0
_refine_ls_restrained_S_all 1.071
_refine_ls_R_factor_all 0.0431
_refine_ls_R_factor_gt 0.0349
_refine_ls_shift/su_max 0.000
_refine_ls_shift/su_mean 0.000
_refine_ls_structure_factor_coef Fsqd
_refine_ls_weighting_details 'calc w=1/[\s^2^(Fo^2^)+(0.0324P)^2^+0.3815P] where P=(Fo^2^+2Fc^2^)/3'
_refine_ls_weighting_scheme calc
_refine_ls_wR_factor_gt 0.0772
_refine_ls_wR_factor_ref 0.0813
_reflns_Friedel_coverage 0.74
_reflns_number_gt 4331
_reflns_number_total 4839
_reflns_threshold_expression I>2\s(I)
_cod_data_source_file b808574a.txt
_cod_data_source_block (2a)
_cod_depositor_comments
;
The following automatic conversions were performed:
'_symmetry_cell_setting' value 'Orthorhombic' changed to 'orthorhombic'
according to '/home/saulius/struct/CIF-dictionaries/cif_core.dic'
dictionary named 'cif_core.dic' version 2.4.1 from 2010-06-29.

Automatic conversion script
Id: cif_fix_enum 1527 2010-12-29 10:47:43Z saulius 
;
_cod_original_cell_volume 1823.3(4)
_cod_database_code 7150977

loop_
_symmetry_equiv_pos_as_xyz
'x, y, z'
'-x+1/2, -y, z+1/2'
'-x, y+1/2, -z+1/2'
'x+1/2, -y+1/2, -z'

loop_
_atom_site_label
_atom_site_type_symbol
_atom_site_fract_x
_atom_site_fract_y
_atom_site_fract_z
_atom_site_U_iso_or_equiv
_atom_site_adp_type
_atom_site_occupancy
_atom_site_symmetry_multiplicity
_atom_site_calc_flag
_atom_site_refinement_flags
_atom_site_disorder_assembly
_atom_site_disorder_group
Si Si -0.01406(6) 0.58080(3) 0.594869(16) 0.02653(9) Uani 1 1 d . . .
C1 C 0.8528(2) 0.29916(11) 0.32915(6) 0.0265(3) Uani 1 1 d . . .
C2 C 0.8898(3) 0.37274(12) 0.27819(7) 0.0355(3) Uani 1 1 d . . .
H21 H 1.009(4) 0.3427(13) 0.2489(8) 0.044(5) Uiso 1 1 d . . .
H22 H 0.742(4) 0.3834(16) 0.2550(9) 0.058(6) Uiso 1 1 d . . .
C3 C 0.9716(3) 0.47326(12) 0.29970(7) 0.0375(3) Uani 1 1 d . . .
H31 H 1.018(3) 0.5162(14) 0.2665(8) 0.044(5) Uiso 1 1 d . . .
H32 H 1.107(3) 0.4615(13) 0.3224(8) 0.040(5) Uiso 1 1 d . . .
C4 C 0.8030(2) 0.52697(10) 0.33947(6) 0.0271(3) Uani 1 1 d . . .
C5 C 0.5491(2) 0.49159(10) 0.42503(6) 0.0252(3) Uani 1 1 d . . .
H5 H 0.532(3) 0.5650(13) 0.4286(7) 0.036(4) Uiso 1 1 d . . .
C6 C 0.4409(2) 0.43101(10) 0.46598(6) 0.0256(3) Uani 1 1 d . . .
C7 C 0.4778(2) 0.32715(10) 0.46387(6) 0.0264(3) Uani 1 1 d . . .
H7 H 0.408(3) 0.2841(13) 0.4918(8) 0.041(5) Uiso 1 1 d . . .
C8 C 0.6114(2) 0.28830(10) 0.42013(6) 0.0245(3) Uani 1 1 d . . .
H8 H 0.634(3) 0.2166(13) 0.4184(7) 0.028(4) Uiso 1 1 d . . .
C9 C 0.7149(2) 0.34850(10) 0.37740(6) 0.0214(2) Uani 1 1 d . . .
C10 C 0.6885(2) 0.45320(9) 0.38122(6) 0.0218(2) Uani 1 1 d . . .
C11 C 1.0730(3) 0.26478(17) 0.35536(9) 0.0479(5) Uani 1 1 d . . .
H111 H 1.037(3) 0.2099(15) 0.3830(9) 0.051(5) Uiso 1 1 d . . .
H112 H 1.159(4) 0.325(2) 0.3732(11) 0.086(8) Uiso 1 1 d . . .
H113 H 1.167(4) 0.2315(16) 0.3225(9) 0.060(6) Uiso 1 1 d . . .
C12 C 0.7313(4) 0.20787(15) 0.30302(9) 0.0462(5) Uani 1 1 d . . .
H121 H 0.577(4) 0.2288(17) 0.2892(10) 0.075(7) Uiso 1 1 d . . .
H122 H 0.726(4) 0.1482(18) 0.3361(10) 0.077(7) Uiso 1 1 d . . .
H123 H 0.811(5) 0.1902(19) 0.2675(12) 0.085(8) Uiso 1 1 d . . .
C13 C 0.9282(3) 0.60707(12) 0.37513(8) 0.0378(4) Uani 1 1 d . . .
H131 H 1.012(3) 0.6522(13) 0.3487(8) 0.044(5) Uiso 1 1 d . . .
H132 H 1.037(3) 0.5741(14) 0.4030(8) 0.047(5) Uiso 1 1 d . . .
H133 H 0.825(3) 0.6485(14) 0.4005(9) 0.048(5) Uiso 1 1 d . . .
C14 C 0.6282(3) 0.57881(14) 0.30075(7) 0.0378(3) Uani 1 1 d . . .
H141 H 0.552(3) 0.5300(14) 0.2767(8) 0.044(5) Uiso 1 1 d . . .
H142 H 0.707(3) 0.6315(15) 0.2725(9) 0.053(6) Uiso 1 1 d . . .
H143 H 0.522(3) 0.6154(12) 0.3262(7) 0.033(4) Uiso 1 1 d . . .
C15 C 0.2928(2) 0.47490(11) 0.50880(6) 0.0286(3) Uani 1 1 d . . .
C16 C 0.1688(2) 0.51423(11) 0.54317(6) 0.0307(3) Uani 1 1 d . . .
C17 C -0.1396(4) 0.68843(16) 0.55489(9) 0.0489(5) Uani 1 1 d . . .
H171 H -0.027(5) 0.7294(18) 0.5387(11) 0.082(8) Uiso 1 1 d . . .
H172 H -0.248(5) 0.667(2) 0.5229(11) 0.084(8) Uiso 1 1 d . . .
H173 H -0.231(5) 0.721(2) 0.5815(11) 0.087(8) Uiso 1 1 d . . .
C18 C -0.2313(3) 0.49380(14) 0.62139(8) 0.0377(3) Uani 1 1 d . . .
H181 H -0.314(3) 0.4689(15) 0.5872(9) 0.055(6) Uiso 1 1 d . . .
H182 H -0.325(4) 0.5300(16) 0.6497(9) 0.059(6) Uiso 1 1 d . . .
H183 H -0.160(4) 0.4382(17) 0.6402(9) 0.062(6) Uiso 1 1 d . . .
C19 C 0.1591(3) 0.62400(14) 0.65805(8) 0.0380(4) Uani 1 1 d . . .
H191 H 0.294(3) 0.6609(14) 0.6456(8) 0.044(5) Uiso 1 1 d . . .
H192 H 0.227(3) 0.5657(14) 0.6806(8) 0.041(5) Uiso 1 1 d . . .
H193 H 0.078(3) 0.6660(14) 0.6851(9) 0.048(5) Uiso 1 1 d . . .

loop_
_atom_site_aniso_label
_atom_site_aniso_U_11
_atom_site_aniso_U_22
_atom_site_aniso_U_33
_atom_site_aniso_U_23
_atom_site_aniso_U_13
_atom_site_aniso_U_12
Si 0.02773(18) 0.02680(17) 0.02506(17) -0.00168(15) 0.00325(15) 0.00332(15)
C1 0.0274(7) 0.0258(7) 0.0262(7) -0.0043(5) 0.0030(5) 0.0012(5)
C2 0.0395(9) 0.0369(8) 0.0300(7) -0.0020(6) 0.0085(6) -0.0009(7)
C3 0.0383(9) 0.0329(8) 0.0413(8) 0.0018(6) 0.0159(7) -0.0038(7)
C4 0.0298(7) 0.0237(7) 0.0279(7) 0.0021(5) 0.0005(5) -0.0003(5)
C5 0.0276(6) 0.0228(6) 0.0252(6) -0.0003(5) -0.0016(5) 0.0033(5)
C6 0.0243(6) 0.0307(7) 0.0218(6) -0.0019(5) 0.0004(5) 0.0030(5)
C7 0.0290(6) 0.0282(6) 0.0222(6) 0.0043(5) 0.0014(6) -0.0011(6)
C8 0.0296(6) 0.0207(6) 0.0232(6) 0.0014(5) -0.0021(5) 0.0020(5)
C9 0.0198(6) 0.0239(6) 0.0203(6) -0.0012(5) -0.0033(5) 0.0013(5)
C10 0.0209(6) 0.0229(6) 0.0216(6) 0.0010(5) -0.0030(5) 0.0011(5)
C11 0.0361(9) 0.0604(12) 0.0474(10) -0.0044(9) 0.0007(8) 0.0225(9)
C12 0.0536(11) 0.0426(9) 0.0424(10) -0.0194(8) 0.0141(9) -0.0130(8)
C13 0.0429(9) 0.0293(8) 0.0412(9) 0.0006(6) 0.0009(7) -0.0092(6)
C14 0.0412(8) 0.0375(8) 0.0345(8) 0.0110(8) -0.0025(7) 0.0023(7)
C15 0.0294(7) 0.0308(7) 0.0256(6) 0.0010(5) -0.0011(6) 0.0019(6)
C16 0.0324(7) 0.0328(7) 0.0270(7) -0.0005(6) 0.0013(6) 0.0015(6)
C17 0.0589(12) 0.0432(11) 0.0444(10) 0.0079(8) 0.0055(9) 0.0210(9)
C18 0.0320(8) 0.0432(9) 0.0380(8) -0.0022(7) 0.0019(7) -0.0056(7)
C19 0.0381(8) 0.0392(9) 0.0367(8) -0.0080(7) 0.0003(7) -0.0047(7)

loop_
_atom_type_symbol
_atom_type_description
_atom_type_scat_dispersion_real
_atom_type_scat_dispersion_imag
_atom_type_scat_source
C C 0.0033 0.0016 'International Tables Vol C Tables 4.2.6.8 and 6.1.1.4'
H H 0.0000 0.0000 'International Tables Vol C Tables 4.2.6.8 and 6.1.1.4'
Si Si 0.0817 0.0704 'International Tables Vol C Tables 4.2.6.8 and 6.1.1.4'

loop_
_geom_angle_atom_site_label_1
_geom_angle_atom_site_label_2
_geom_angle_atom_site_label_3
_geom_angle
_geom_angle_site_symmetry_1
_geom_angle_site_symmetry_3
_geom_angle_publ_flag
C16 Si C18 109.19(8) . . ?
C16 Si C17 108.07(8) . . ?
C18 Si C17 110.65(10) . . ?
C16 Si C19 107.42(7) . . ?
C18 Si C19 110.16(8) . . ?
C17 Si C19 111.26(10) . . ?
C9 C1 C11 109.23(12) . . ?
C9 C1 C2 109.96(12) . . ?
C11 C1 C2 110.94(14) . . ?
C9 C1 C12 110.85(12) . . ?
C11 C1 C12 109.03(15) . . ?
C2 C1 C12 106.81(13) . . ?
C3 C2 C1 112.08(13) . . ?
C3 C2 H21 108.5(10) . . ?
C1 C2 H21 109.1(10) . . ?
C3 C2 H22 108.6(12) . . ?
C1 C2 H22 110.0(12) . . ?
H21 C2 H22 108.5(15) . . ?
C2 C3 C4 112.72(13) . . ?
C2 C3 H31 111.4(10) . . ?
C4 C3 H31 111.3(11) . . ?
C2 C3 H32 107.5(11) . . ?
C4 C3 H32 108.8(11) . . ?
H31 C3 H32 104.7(16) . . ?
C10 C4 C3 111.12(11) . . ?
C10 C4 C14 109.27(12) . . ?
C3 C4 C14 109.47(12) . . ?
C10 C4 C13 110.31(12) . . ?
C3 C4 C13 107.76(13) . . ?
C14 C4 C13 108.86(13) . . ?
C6 C5 C10 122.75(12) . . ?
C6 C5 H5 118.2(10) . . ?
C10 C5 H5 119.0(10) . . ?
C5 C6 C7 118.45(12) . . ?
C5 C6 C15 120.08(13) . . ?
C7 C6 C15 121.46(12) . . ?
C8 C7 C6 119.27(12) . . ?
C8 C7 H7 120.6(11) . . ?
C6 C7 H7 120.1(11) . . ?
C7 C8 C9 122.63(13) . . ?
C7 C8 H8 118.9(9) . . ?
C9 C8 H8 118.4(9) . . ?
C8 C9 C10 118.38(12) . . ?
C8 C9 C1 119.28(12) . . ?
C10 C9 C1 122.34(12) . . ?
C5 C10 C9 118.38(12) . . ?
C5 C10 C4 118.28(11) . . ?
C9 C10 C4 123.34(12) . . ?
C1 C11 H111 106.0(12) . . ?
C1 C11 H112 110.8(14) . . ?
H111 C11 H112 116.0(18) . . ?
C1 C11 H113 109.2(12) . . ?
H111 C11 H113 104.9(16) . . ?
H112 C11 H113 109.6(17) . . ?
C1 C12 H121 109.6(13) . . ?
C1 C12 H122 109.2(13) . . ?
H121 C12 H122 112.4(19) . . ?
C1 C12 H123 105.9(16) . . ?
H121 C12 H123 105(2) . . ?
H122 C12 H123 114(2) . . ?
C4 C13 H131 111.1(10) . . ?
C4 C13 H132 110.1(10) . . ?
H131 C13 H132 107.7(15) . . ?
C4 C13 H133 112.0(11) . . ?
H131 C13 H133 109.0(15) . . ?
H132 C13 H133 106.7(14) . . ?
C4 C14 H141 110.1(11) . . ?
C4 C14 H142 109.4(11) . . ?
H141 C14 H142 108.8(15) . . ?
C4 C14 H143 109.7(10) . . ?
H141 C14 H143 110.6(15) . . ?
H142 C14 H143 108.2(14) . . ?
C16 C15 C6 177.74(16) . . ?
C15 C16 Si 176.97(14) . . ?
Si C17 H171 110.0(16) . . ?
Si C17 H172 112.8(15) . . ?
H171 C17 H172 110.7(19) . . ?
Si C17 H173 107.1(16) . . ?
H171 C17 H173 114(2) . . ?
H172 C17 H173 102(2) . . ?
Si C18 H181 108.7(12) . . ?
Si C18 H182 108.1(12) . . ?
H181 C18 H182 112.6(16) . . ?
Si C18 H183 108.2(13) . . ?
H181 C18 H183 108.4(17) . . ?
H182 C18 H183 110.6(17) . . ?
Si C19 H191 113.4(11) . . ?
Si C19 H192 112.0(10) . . ?
H191 C19 H192 101.0(15) . . ?
Si C19 H193 112.3(12) . . ?
H191 C19 H193 108.0(15) . . ?
H192 C19 H193 109.5(15) . . ?

loop_
_geom_bond_atom_site_label_1
_geom_bond_atom_site_label_2
_geom_bond_distance
_geom_bond_site_symmetry_2
_geom_bond_publ_flag
Si C16 1.8374(15) . ?
Si C18 1.8527(17) . ?
Si C17 1.8592(19) . ?
Si C19 1.8619(17) . ?
C1 C9 1.5224(18) . ?
C1 C11 1.527(2) . ?
C1 C2 1.530(2) . ?
C1 C12 1.540(2) . ?
C2 C3 1.510(2) . ?
C2 H21 1.06(2) . ?
C2 H22 1.04(2) . ?
C3 C4 1.536(2) . ?
C3 H31 0.986(19) . ?
C3 H32 0.981(19) . ?
C4 C10 1.5294(19) . ?
C4 C14 1.536(2) . ?
C4 C13 1.538(2) . ?
C5 C6 1.3919(19) . ?
C5 C10 1.3975(18) . ?
C5 H5 0.989(17) . ?
C6 C7 1.4053(19) . ?
C6 C15 1.4427(18) . ?
C7 C8 1.3774(19) . ?
C7 H7 0.953(18) . ?
C8 C9 1.4035(19) . ?
C8 H8 0.968(16) . ?
C9 C10 1.4096(18) . ?
C11 H111 0.99(2) . ?
C11 H112 1.04(3) . ?
C11 H113 1.04(2) . ?
C12 H121 1.02(3) . ?
C12 H122 1.09(2) . ?
C12 H123 0.97(3) . ?
C13 H131 0.988(19) . ?
C13 H132 1.012(19) . ?
C13 H133 1.01(2) . ?
C14 H141 0.965(19) . ?
C14 H142 1.06(2) . ?
C14 H143 0.992(17) . ?
C15 C16 1.2000(19) . ?
C17 H171 0.95(3) . ?
C17 H172 1.02(3) . ?
C17 H173 0.93(3) . ?
C18 H181 0.98(2) . ?
C18 H182 0.98(2) . ?
C18 H183 0.96(2) . ?
C19 H191 0.99(2) . ?
C19 H192 1.016(19) . ?
C19 H193 0.96(2) . ?

loop_
_geom_torsion_atom_site_label_1
_geom_torsion_atom_site_label_2
_geom_torsion_atom_site_label_3
_geom_torsion_atom_site_label_4
_geom_torsion
_geom_torsion_site_symmetry_1
_geom_torsion_site_symmetry_2
_geom_torsion_site_symmetry_3
_geom_torsion_site_symmetry_4
_geom_torsion_publ_flag
C9 C10 C4 C3 -7.89(19) . . . . ?
C10 C4 C3 C2 39.84(18) . . . . ?
C4 C3 C2 C1 -63.40(18) . . . . ?
C3 C2 C1 C9 49.62(17) . . . . ?
C2 C1 C9 C10 -17.67(18) . . . . ?

loop_
_cod_related_entry_id
_cod_related_entry_database
_cod_related_entry_code
1 ChemSpider 8764535
